data_1560154
loop_
_publ_author_name
'Wang, Chi-Hsien'
'Chen, Kai-Jen'
'Wu, Tsung-Huan'
'Chang, Hung-Kai'
'Tsuchido, Yoshitaka'
'Sei, Yoshihisa'
'Chen, Pei-Lin'
'Horie, Masaki'

_publ_section_title
;
 Ring rotation of ferrocene in interlocked molecules in single crystals
;
_journal_issue 11
_journal_name_full 'Chemical Science'
_journal_page_first 3871
_journal_page_last 3875
_journal_paper_doi 10.1039/D0SC06876D
_journal_volume 12
_journal_year 2021
_chemical_formula_moiety 'C19 H22 Fe N, C28 H40 O10, F6 P'
_chemical_formula_sum 'C47 H62 F6 Fe N O10 P'
_chemical_formula_weight 1001.79
_chemical_name_systematic '[N-(4-methylbenzyl)ammoniumethylferrocene hexafluorophosphate][dibenzo[30]crown-10 ether]'
_space_group_crystal_system triclinic
_space_group_IT_number 2
_space_group_name_Hall '-P 1'
_space_group_name_H-M_alt 'P -1'
_atom_sites_solution_hydrogens geom
_atom_sites_solution_primary dual
_audit_creation_date 2019-09-03
_audit_creation_method
;
Olex2 1.3-ac4
(compiled 2019.04.23 svn.r3594 for Rigaku Oxford Diffraction, GUI svn.r5739)
;
_audit_update_record
;
2020-09-24 deposited with the CCDC.	2021-01-22 downloaded from the CCDC.
;
_cell_angle_alpha 83.4320(10)
_cell_angle_beta 81.5860(10)
_cell_angle_gamma 76.3350(10)
_cell_formula_units_Z 2
_cell_length_a 11.2781(2)
_cell_length_b 11.2893(2)
_cell_length_c 19.2130(3)
_cell_measurement_reflns_used 20674
_cell_measurement_temperature 123(2)
_cell_measurement_theta_max 76.4790
_cell_measurement_theta_min 3.9600
_cell_volume 2343.29(7)
_computing_cell_refinement 'CrysAlisPro 1.171.40.54a (Rigaku OD, 2019)'
_computing_data_collection 'CrysAlisPro 1.171.40.54a (Rigaku OD, 2019)'
_computing_data_reduction 'CrysAlisPro 1.171.40.54a (Rigaku OD, 2019)'
_computing_molecular_graphics 'Olex2 (Dolomanov et al., 2009)'
_computing_publication_material 'Olex2 (Dolomanov et al., 2009)'
_computing_structure_refinement 'ShelXL (Sheldrick, 2015)'
_computing_structure_solution 'ShelXT (Sheldrick, 2015)'
_diffrn_ambient_temperature 123(2)
_diffrn_detector 'CCD plate'
_diffrn_detector_area_resol_mean 10.0000
_diffrn_detector_type HyPix
_diffrn_measured_fraction_theta_full 0.999
_diffrn_measured_fraction_theta_max 0.953
_diffrn_measurement_details
;
List of Runs (angles in degrees, time in seconds):

  # Type    Start    End  Width  t~exp~   \w     \q     \k     \f   Frames
#--------------------------------------------------------------------------
  1  \w   -101.00 -65.00   0.50    0.05    --  -46.57-139.00-106.00   72
  2  \w   -120.00 -95.00   0.50    0.10    -- -102.00-139.00-106.00   50
  3  \w   -159.00-110.00   0.50    0.10    -- -102.00 -94.00   0.00   98
  4  \w   -147.00-122.00   0.50    0.10    -- -102.00-130.00  67.00   50
  5  \w   -113.00 -87.00   0.50    0.05    --  -46.57-130.00  67.00   52
  6  \w   -119.00 -88.00   0.50    0.10    -- -102.00 -15.00 -60.00   62
  7  \w    -85.00 -29.00   0.50    0.10    -- -102.00  77.00 -90.00  112
  8  \w    -63.00 -37.00   0.50    0.10    -- -102.00 125.00-120.00   52
  9  \w    -90.00 -40.00   0.50    0.05    --  -46.57 139.00 -46.00  100
 10  \w    -69.00 -44.00   0.50    0.10    -- -102.00  61.00-180.00   50
 11  \w   -112.00 -74.00   0.50    0.10    -- -102.00 125.00-120.00   76
 12  \w   -122.00 -30.00   0.50    0.10    -- -102.00 139.00 -46.00  184
 13  \w    -63.00 -32.00   0.50    0.10    -- -102.00  61.00 120.00   62
 14  \w    -81.00 -56.00   0.50    0.05    --  -46.57 130.00 139.00   50
 15  \w   -111.00 -29.00   0.50    0.10    -- -102.00 125.00 120.00  164
 16  \w   -112.00 -30.00   0.50    0.10    -- -102.00 130.00 139.00  164
 17  \w   -174.00 -98.00   0.50    0.10    -- -102.00 -45.00-120.00  152
 18  \w   -175.00-134.00   0.50    0.10    -- -102.00 -15.00 -60.00   82
 19  \w     24.00  96.00   0.50    0.05    --   46.57-130.00  67.00  144
 20  \w     73.00  98.00   0.50    0.10    --  104.61-130.00  67.00   50
 21  \w     67.00 110.00   0.50    0.10    --  104.61-125.00   0.00   86
 22  \w     80.00 108.00   0.50    0.10    --  104.61 -77.00  60.00   56
 23  \w     38.00  73.00   0.50    0.10    --  104.61 -61.00 -60.00   70
 24  \w     33.00  68.00   0.50    0.10    --  104.61 -94.00-120.00   70
 25  \w     37.00  71.00   0.50    0.10    --  104.61 -61.00-150.00   68
 26  \w     32.00  73.00   0.50    0.10    --  104.61 -61.00 -90.00   82
 27  \w     66.00  92.00   0.50    0.10    --  104.61-139.00-106.00   52
 28  \w     40.00  65.00   0.50    0.05    --   46.57-139.00-106.00   50
 29  \w     41.00 105.00   0.50    0.10    --  104.61 -94.00  30.00  128
 30  \w     48.00  96.00   0.50    0.10    --  104.61 -94.00  60.00   96
 31  \w     35.00  75.00   0.50    0.10    --  104.61 -77.00  60.00   80
 32  \w     92.00 173.00   0.50    0.10    --  104.61  45.00 120.00  162
 33  \w    105.00 131.00   0.50    0.10    --  104.61 130.00 139.00   52
 34  \w     92.00 176.00   0.50    0.10    --  104.61  45.00  60.00  168
 35  \w     85.00 129.00   0.50    0.10    --  104.61 139.00 -46.00   88
 36  \w     69.00 114.00   0.50    0.05    --   46.57 139.00 -46.00   90
 37  \w     34.00 116.00   0.50    0.05    --   46.57  77.00 120.00  164
 38  \w    -26.00  27.00   0.50    0.05    --   46.57 -19.00-120.00  106
 39  \w    -22.00  41.00   0.50    0.05    --   46.57 -37.00-150.00  126
 40  \w    -26.00  28.00   0.50    0.05    --   46.57 -19.00 150.00  108
;
_diffrn_measurement_device 'four-circle diffractometer'
_diffrn_measurement_device_type 'XtaLAB Synergy R, DW system, HyPix'
_diffrn_measurement_method '\w scans'
_diffrn_orient_matrix_type 'CrysAlisPro convention (1999,Acta A55,543-557)'
_diffrn_orient_matrix_UB_11 -0.0603277000
_diffrn_orient_matrix_UB_12 -0.1104211000
_diffrn_orient_matrix_UB_13 0.0188415000
_diffrn_orient_matrix_UB_21 0.0082328000
_diffrn_orient_matrix_UB_22 -0.0173591000
_diffrn_orient_matrix_UB_23 -0.0790734000
_diffrn_orient_matrix_UB_31 0.1279110000
_diffrn_orient_matrix_UB_32 -0.0858222000
_diffrn_orient_matrix_UB_33 0.0028421000
_diffrn_radiation_monochromator mirror
_diffrn_radiation_probe x-ray
_diffrn_radiation_type 'Cu K\a'
_diffrn_radiation_wavelength 1.54184
_diffrn_reflns_av_R_equivalents 0.0299
_diffrn_reflns_av_unetI/netI 0.0291
_diffrn_reflns_Laue_measured_fraction_full 0.999
_diffrn_reflns_Laue_measured_fraction_max 0.953
_diffrn_reflns_limit_h_max 14
_diffrn_reflns_limit_h_min -10
_diffrn_reflns_limit_k_max 14
_diffrn_reflns_limit_k_min -14
_diffrn_reflns_limit_l_max 24
_diffrn_reflns_limit_l_min -23
_diffrn_reflns_number 31533
_diffrn_reflns_point_group_measured_fraction_full 0.999
_diffrn_reflns_point_group_measured_fraction_max 0.953
_diffrn_reflns_theta_full 67.684
_diffrn_reflns_theta_max 76.651
_diffrn_reflns_theta_min 4.044
_diffrn_source 'Rotating-anode X-ray tube'
_diffrn_source_type 'Rigaku (Cu) X-ray Source'
_exptl_absorpt_coefficient_mu 3.614
_exptl_absorpt_correction_T_max 1.00000
_exptl_absorpt_correction_T_min 0.60387
_exptl_absorpt_correction_type multi-scan
_exptl_absorpt_process_details
;
CrysAlisPro 1.171.40.54a (Rigaku Oxford Diffraction, 2019)
Empirical absorption correction using spherical harmonics,
 implemented in SCALE3 ABSPACK scaling algorithm.
;
_exptl_crystal_colour yellow
_exptl_crystal_density_diffrn 1.420
_exptl_crystal_description block
_exptl_crystal_F_000 1052
_exptl_crystal_recrystallization_method 'Re-crystallisation from solvent: acetone, CH2Cl2, diethylether'
_exptl_crystal_size_max 0.42
_exptl_crystal_size_mid 0.24
_exptl_crystal_size_min 0.06
_refine_diff_density_max 0.368
_refine_diff_density_min -0.362
_refine_diff_density_rms 0.043
_refine_ls_extinction_coef 0.00099(10)
_refine_ls_extinction_expression Fc^*^=kFc[1+0.001xFc^2^\l^3^/sin(2\q)]^-1/4^
_refine_ls_extinction_method 'SHELXL-2018/3 (Sheldrick 2018)'
_refine_ls_goodness_of_fit_ref 0.871
_refine_ls_hydrogen_treatment constr
_refine_ls_matrix_type full
_refine_ls_number_parameters 597
_refine_ls_number_reflns 9414
_refine_ls_number_restraints 0
_refine_ls_restrained_S_all 0.871
_refine_ls_R_factor_all 0.0328
_refine_ls_R_factor_gt 0.0310
_refine_ls_shift/su_max 0.001
_refine_ls_shift/su_mean 0.000
_refine_ls_structure_factor_coef Fsqd
_refine_ls_weighting_details 'w=1/[\s^2^(Fo^2^)+(0.0600P)^2^+1.0555P] where P=(Fo^2^+2Fc^2^)/3'
_refine_ls_weighting_scheme calc
_refine_ls_wR_factor_gt 0.0858
_refine_ls_wR_factor_ref 0.0872
_reflns_Friedel_coverage 0.000
_reflns_number_gt 8917
_reflns_number_total 9414
_reflns_threshold_expression 'I > 2\s(I)'
_cod_data_source_file d0sc06876d3.cif
_cod_data_source_block 1pf6-a_123k
_cod_depositor_comments 'Adding full bibliography for 1560152--1560177.cif.'
_cod_database_code 1560154
_shelx_shelxl_version_number 2018/3
_chemical_oxdiff_formula FeCHONPF
_shelx_space_group_comment
;
The symmetry employed for this shelxl refinement is uniquely defined
by the following loop, which should always be used as a source of
symmetry information in preference to the above space-group names.
They are only intended as comments.
;
_diffrn_oxdiff_digest_frames
;
019048314a605c2b2a7c1978695c4339d800072ff22
;
_reflns_odcompleteness_completeness 99.95
_reflns_odcompleteness_iscentric 1
_reflns_odcompleteness_theta 66.97
_olex2_refinement_description
;
1. Fixed Uiso
 At 1.2 times of:
  All C(H) groups, All C(H,H) groups, All N(H,H) groups
 At 1.5 times of:
  All C(H,H,H) groups
2.a Secondary CH2 refined with riding coordinates:
 N1(H1A,H1B), C37(H37A,H37B), C36(H36A,H36B), C35(H35A,H35B), C8(H8A,H8B),
 C34(H34A,H34B), C44(H44A,H44B), C7(H7A,H7B), C23(H23A,H23B), C20(H20A,H20B),
 C45(H45A,H45B), C21(H21A,H21B), C33(H33A,H33B), C22(H22A,H22B), C31(H31A,H31B),
  C30(H30A,H30B), C46(H46A,H46B), C47(H47A,H47B), C32(H32A,H32B)
2.b Aromatic/amide H refined with riding coordinates:
 C42(H42), C6(H6), C10(H10), C17(H17), C14(H14), C39(H39), C18(H18), C28(H28),
 C5(H5), C41(H41), C13(H13), C40(H40), C16(H16), C12(H12), C2(H2), C3(H3),
 C11(H11), C15(H15), C25(H25), C27(H27), C26(H26)
2.c Idealised Me refined as rotating group:
 C19(H19A,H19B,H19C)
;
_olex2_submission_special_instructions 'No special instructions were received'
_oxdiff_exptl_absorpt_empirical_details
;
Empirical correction (ABSPACK) includes:
- Absorption correction using spherical harmonics
- Frame scaling
;
_oxdiff_exptl_absorpt_empirical_full_max 1.651
_oxdiff_exptl_absorpt_empirical_full_min 0.644

loop_
_space_group_symop_operation_xyz
'x, y, z'
'-x, -y, -z'

loop_
_atom_site_label
_atom_site_type_symbol
_atom_site_fract_x
_atom_site_fract_y
_atom_site_fract_z
_atom_site_U_iso_or_equiv
_atom_site_adp_type
_atom_site_occupancy
_atom_site_site_symmetry_order
_atom_site_calc_flag
_atom_site_refinement_flags_posn
_atom_site_refinement_flags_adp
_atom_site_refinement_flags_occupancy
_atom_site_disorder_assembly
_atom_site_disorder_group
Fe1 Fe 0.82517(2) 0.68142(2) 0.08132(2) 0.02005(7) Uani 1 1 d . . . . .
O8 O 0.50960(9) 0.63842(9) 0.44184(5) 0.0217(2) Uani 1 1 d . . . . .
O7 O 0.27761(9) 0.81584(9) 0.55951(5) 0.0225(2) Uani 1 1 d . . . . .
O3 O 0.48529(10) 1.03577(10) 0.16640(5) 0.0259(2) Uani 1 1 d . . . . .
O10 O 0.46827(10) 0.47467(9) 0.21998(5) 0.0243(2) Uani 1 1 d . . . . .
O2 O 0.35272(9) 0.90344(9) 0.09617(6) 0.0249(2) Uani 1 1 d . . . . .
O9 O 0.58983(10) 0.50367(9) 0.33629(5) 0.0233(2) Uani 1 1 d . . . . .
O6 O 0.16847(10) 1.03889(10) 0.48345(6) 0.0269(2) Uani 1 1 d . . . . .
O1 O 0.32453(10) 0.65686(10) 0.12965(6) 0.0280(2) Uani 1 1 d . . . . .
O4 O 0.53304(10) 1.02180(11) 0.29454(6) 0.0297(2) Uani 1 1 d . . . . .
O5 O 0.36206(10) 1.16527(10) 0.39902(6) 0.0307(2) Uani 1 1 d . . . . .
N1 N 0.47065(10) 0.73256(11) 0.22125(6) 0.0187(2) Uani 1 1 d . . . . .
H1A H 0.431227 0.769847 0.185108 0.022 Uiso 1 1 calc R . . . .
H1B H 0.466601 0.654261 0.225056 0.022 Uiso 1 1 calc R . . . .
C9 C 0.65757(12) 0.68383(13) 0.13856(8) 0.0208(3) Uani 1 1 d . . . . .
C1 C 0.27321(13) 0.78201(13) 0.29858(7) 0.0216(3) Uani 1 1 d . . . . .
C38 C 0.63159(13) 0.58149(12) 0.43665(7) 0.0198(3) Uani 1 1 d . . . . .
C37 C 0.46128(13) 0.70480(13) 0.50254(7) 0.0206(3) Uani 1 1 d . . . . .
H37A H 0.501441 0.771861 0.502646 0.025 Uiso 1 1 calc R . . . .
H37B H 0.474042 0.651572 0.545409 0.025 Uiso 1 1 calc R . . . .
C36 C 0.32570(13) 0.75284(13) 0.49800(7) 0.0204(3) Uani 1 1 d . . . . .
H36A H 0.312855 0.807952 0.455827 0.024 Uiso 1 1 calc R . . . .
H36B H 0.285844 0.685974 0.496616 0.024 Uiso 1 1 calc R . . . .
C42 C 0.79811(14) 0.44986(13) 0.36900(8) 0.0250(3) Uani 1 1 d . . . . .
H42 H 0.827619 0.403791 0.330422 0.030 Uiso 1 1 calc R . . . .
C43 C 0.67560(13) 0.50987(12) 0.37903(7) 0.0204(3) Uani 1 1 d . . . . .
C6 C 0.18234(14) 0.88271(14) 0.28070(8) 0.0257(3) Uani 1 1 d . . . . .
H6 H 0.203054 0.956928 0.264532 0.031 Uiso 1 1 calc R . . . .
C10 C 0.64336(13) 0.73927(14) 0.06857(8) 0.0237(3) Uani 1 1 d . . . . .
H10 H 0.602242 0.819079 0.056749 0.028 Uiso 1 1 calc R . . . .
C29 C 0.61848(13) 1.05947(13) 0.24467(8) 0.0223(3) Uani 1 1 d . . . . .
C24 C 0.59029(14) 1.07122(13) 0.17509(8) 0.0240(3) Uani 1 1 d . . . . .
C35 C 0.14818(13) 0.86726(14) 0.56378(8) 0.0234(3) Uani 1 1 d . . . . .
H35A H 0.108412 0.842458 0.609567 0.028 Uiso 1 1 calc R . . . .
H35B H 0.114169 0.836261 0.527901 0.028 Uiso 1 1 calc R . . . .
C17 C 1.01048(13) 0.61703(16) 0.06481(8) 0.0284(3) Uani 1 1 d . . . . .
H17 H 1.050307 0.537222 0.055832 0.034 Uiso 1 1 calc R . . . .
C8 C 0.60327(12) 0.74030(13) 0.20544(7) 0.0204(3) Uani 1 1 d . . . . .
H8A H 0.609216 0.825223 0.201060 0.024 Uiso 1 1 calc R . . . .
H8B H 0.648092 0.697817 0.243754 0.024 Uiso 1 1 calc R . . . .
C14 C 0.91708(15) 0.78841(15) 0.12292(9) 0.0300(3) Uani 1 1 d . . . . .
H14 H 0.884984 0.840481 0.158575 0.036 Uiso 1 1 calc R . . . .
C39 C 0.71084(13) 0.58826(13) 0.48405(8) 0.0238(3) Uani 1 1 d . . . . .
H39 H 0.682097 0.634443 0.522642 0.029 Uiso 1 1 calc R . . . .
C18 C 0.97687(14) 0.66310(15) 0.13227(8) 0.0277(3) Uani 1 1 d . . . . .
H18 H 0.991474 0.618829 0.175238 0.033 Uiso 1 1 calc R . . . .
C34 C 0.12251(13) 1.00411(14) 0.55352(8) 0.0251(3) Uani 1 1 d . . . . .
H34A H 0.034674 1.037753 0.561829 0.030 Uiso 1 1 calc R . . . .
H34B H 0.162051 1.035507 0.586711 0.030 Uiso 1 1 calc R . . . .
C28 C 0.72555(14) 1.08777(14) 0.25790(9) 0.0281(3) Uani 1 1 d . . . . .
H28 H 0.745592 1.077909 0.303795 0.034 Uiso 1 1 calc R . . . .
C4 C 0.02620(14) 0.76423(14) 0.31123(8) 0.0248(3) Uani 1 1 d . . . . .
C44 C 0.61267(14) 0.39230(13) 0.30195(8) 0.0241(3) Uani 1 1 d . . . . .
H44A H 0.639753 0.322435 0.334728 0.029 Uiso 1 1 calc R . . . .
H44B H 0.676526 0.392803 0.262237 0.029 Uiso 1 1 calc R . . . .
C5 C 0.06019(14) 0.87330(15) 0.28684(8) 0.0281(3) Uani 1 1 d . . . . .
H5 H 0.000371 0.941463 0.274332 0.034 Uiso 1 1 calc R . . . .
C7 C 0.40618(13) 0.78893(14) 0.28756(7) 0.0226(3) Uani 1 1 d . . . . .
H7A H 0.411913 0.873800 0.284466 0.027 Uiso 1 1 calc R . . . .
H7B H 0.446106 0.746341 0.327628 0.027 Uiso 1 1 calc R . . . .
C23 C 0.43691(16) 1.07645(14) 0.10123(9) 0.0307(3) Uani 1 1 d . . . . .
H23A H 0.496551 1.044503 0.062335 0.037 Uiso 1 1 calc R . . . .
H23B H 0.419230 1.165074 0.094705 0.037 Uiso 1 1 calc R . . . .
C41 C 0.87730(14) 0.45825(14) 0.41648(9) 0.0278(3) Uani 1 1 d . . . . .
H41 H 0.959702 0.418221 0.409451 0.033 Uiso 1 1 calc R . . . .
C20 C 0.29064(15) 0.72988(15) 0.06759(8) 0.0288(3) Uani 1 1 d . . . . .
H20A H 0.224982 0.703527 0.050579 0.035 Uiso 1 1 calc R . . . .
H20B H 0.360433 0.721103 0.030992 0.035 Uiso 1 1 calc R . . . .
C45 C 0.49553(15) 0.38392(13) 0.27696(8) 0.0270(3) Uani 1 1 d . . . . .
H45A H 0.503899 0.303256 0.261404 0.032 Uiso 1 1 calc R . . . .
H45B H 0.428921 0.396470 0.315388 0.032 Uiso 1 1 calc R . . . .
C13 C 0.72552(14) 0.56095(14) 0.13255(9) 0.0274(3) Uani 1 1 d . . . . .
H13 H 0.747965 0.503631 0.169806 0.033 Uiso 1 1 calc R . . . .
C40 C 0.83360(14) 0.52589(14) 0.47391(9) 0.0278(3) Uani 1 1 d . . . . .
H40 H 0.886332 0.529932 0.506087 0.033 Uiso 1 1 calc R . . . .
C16 C 0.97239(15) 0.71482(17) 0.01308(9) 0.0321(4) Uani 1 1 d . . . . .
H16 H 0.983211 0.710325 -0.035549 0.039 Uiso 1 1 calc R . . . .
C21 C 0.24868(14) 0.86029(16) 0.08396(8) 0.0287(3) Uani 1 1 d . . . . .
H21A H 0.210984 0.909215 0.044753 0.034 Uiso 1 1 calc R . . . .
H21B H 0.188080 0.867174 0.125550 0.034 Uiso 1 1 calc R . . . .
C33 C 0.16525(15) 1.16610(14) 0.47216(10) 0.0319(4) Uani 1 1 d . . . . .
H33A H 0.203924 1.190711 0.508348 0.038 Uiso 1 1 calc R . . . .
H33B H 0.080650 1.212173 0.474879 0.038 Uiso 1 1 calc R . . . .
C12 C 0.75286(15) 0.54154(15) 0.05977(9) 0.0318(4) Uani 1 1 d . . . . .
H12 H 0.796235 0.468996 0.041120 0.038 Uiso 1 1 calc R . . . .
C2 C 0.23910(15) 0.67319(14) 0.32490(9) 0.0298(3) Uani 1 1 d . . . . .
H2 H 0.298499 0.605660 0.338725 0.036 Uiso 1 1 calc R . . . .
C3 C 0.11770(15) 0.66455(15) 0.33069(9) 0.0311(3) Uani 1 1 d . . . . .
H3 H 0.096790 0.590816 0.347904 0.037 Uiso 1 1 calc R . . . .
C22 C 0.32167(15) 1.03212(14) 0.10256(9) 0.0307(3) Uani 1 1 d . . . . .
H22A H 0.269013 1.049764 0.146496 0.037 Uiso 1 1 calc R . . . .
H22B H 0.277392 1.073838 0.063880 0.037 Uiso 1 1 calc R . . . .
C11 C 0.70311(14) 0.65096(16) 0.02032(9) 0.0300(3) Uani 1 1 d . . . . .
H11 H 0.708534 0.663031 -0.028640 0.036 Uiso 1 1 calc R . . . .
C15 C 0.91511(16) 0.81993(16) 0.04941(9) 0.0334(4) Uani 1 1 d . . . . .
H15 H 0.881775 0.896763 0.028547 0.040 Uiso 1 1 calc R . . . .
C31 C 0.41794(16) 1.03867(15) 0.40699(8) 0.0297(3) Uani 1 1 d . . . . .
H31A H 0.370337 0.991521 0.388021 0.036 Uiso 1 1 calc R . . . .
H31B H 0.421591 1.011849 0.456582 0.036 Uiso 1 1 calc R . . . .
C19 C -0.10556(14) 0.75298(16) 0.31658(9) 0.0314(3) Uani 1 1 d . . . . .
H19A H -0.136843 0.738902 0.365294 0.047 Uiso 1 1 calc GR . . . .
H19B H -0.109454 0.685702 0.291278 0.047 Uiso 1 1 calc GR . . . .
H19C H -0.154226 0.827186 0.296570 0.047 Uiso 1 1 calc GR . . . .
C30 C 0.54542(16) 1.01985(16) 0.36776(8) 0.0309(3) Uani 1 1 d . . . . .
H30A H 0.584297 1.084513 0.375368 0.037 Uiso 1 1 calc R . . . .
H30B H 0.595355 0.942001 0.383921 0.037 Uiso 1 1 calc R . . . .
C46 C 0.36947(17) 0.45524(16) 0.18664(9) 0.0343(4) Uani 1 1 d . . . . .
H46A H 0.292400 0.477766 0.216961 0.041 Uiso 1 1 calc R . . . .
H46B H 0.382951 0.369429 0.178850 0.041 Uiso 1 1 calc R . . . .
C47 C 0.36305(18) 0.53126(16) 0.11752(9) 0.0355(4) Uani 1 1 d . . . . .
H47A H 0.443272 0.516271 0.089623 0.043 Uiso 1 1 calc R . . . .
H47B H 0.305462 0.508830 0.091363 0.043 Uiso 1 1 calc R . . . .
C32 C 0.23220(16) 1.19230(16) 0.40067(9) 0.0344(4) Uani 1 1 d . . . . .
H32A H 0.211126 1.144684 0.367277 0.041 Uiso 1 1 calc R . . . .
H32B H 0.204251 1.278099 0.385449 0.041 Uiso 1 1 calc R . . . .
C25 C 0.66780(18) 1.11536(18) 0.12105(10) 0.0389(4) Uani 1 1 d . . . . .
H25 H 0.648878 1.125140 0.074921 0.047 Uiso 1 1 calc R . . . .
C27 C 0.80330(16) 1.13087(17) 0.20296(11) 0.0387(4) Uani 1 1 d . . . . .
H27 H 0.875055 1.149863 0.212189 0.046 Uiso 1 1 calc R . . . .
C26 C 0.77448(19) 1.1453(2) 0.13561(12) 0.0471(5) Uani 1 1 d . . . . .
H26 H 0.826124 1.175283 0.099104 0.056 Uiso 1 1 calc R . . . .
F5 F 0.21817(8) 1.21986(9) 0.23001(5) 0.0332(2) Uani 1 1 d . . . . .
P1 P 0.08353(3) 1.29540(3) 0.21696(2) 0.02173(9) Uani 1 1 d . . . . .
F4 F 0.02526(9) 1.21960(10) 0.28334(5) 0.0381(2) Uani 1 1 d . . . . .
F3 F -0.05180(9) 1.37018(9) 0.20395(6) 0.0391(2) Uani 1 1 d . . . . .
F1 F 0.07222(8) 1.19617(10) 0.16649(5) 0.0373(2) Uani 1 1 d . . . . .
F6 F 0.09350(10) 1.39443(10) 0.26748(6) 0.0412(2) Uani 1 1 d . . . . .
F2 F 0.14156(10) 1.37047(11) 0.15050(5) 0.0434(3) Uani 1 1 d . . . . .

loop_
_atom_site_aniso_label
_atom_site_aniso_U_11
_atom_site_aniso_U_22
_atom_site_aniso_U_33
_atom_site_aniso_U_23
_atom_site_aniso_U_13
_atom_site_aniso_U_12
Fe1 0.01703(12) 0.02273(12) 0.01894(12) -0.00111(8) -0.00040(8) -0.00300(8)
O8 0.0198(5) 0.0253(5) 0.0190(5) -0.0076(4) -0.0015(4) -0.0012(4)
O7 0.0197(5) 0.0261(5) 0.0205(5) -0.0068(4) -0.0020(4) -0.0006(4)
O3 0.0273(5) 0.0319(6) 0.0199(5) 0.0006(4) -0.0073(4) -0.0080(4)
O10 0.0326(6) 0.0213(5) 0.0221(5) 0.0002(4) -0.0092(4) -0.0095(4)
O2 0.0201(5) 0.0248(5) 0.0297(6) -0.0063(4) -0.0071(4) -0.0006(4)
O9 0.0282(5) 0.0196(5) 0.0213(5) -0.0061(4) -0.0050(4) -0.0006(4)
O6 0.0340(6) 0.0239(5) 0.0245(5) -0.0009(4) -0.0045(4) -0.0099(4)
O1 0.0364(6) 0.0310(6) 0.0209(5) -0.0009(4) -0.0114(4) -0.0120(5)
O4 0.0310(6) 0.0449(7) 0.0194(5) -0.0061(5) -0.0008(4) -0.0203(5)
O5 0.0348(6) 0.0285(6) 0.0317(6) -0.0039(5) -0.0015(5) -0.0138(5)
N1 0.0182(5) 0.0204(5) 0.0178(6) -0.0049(4) -0.0019(4) -0.0031(4)
C9 0.0169(6) 0.0226(7) 0.0224(7) -0.0024(5) -0.0007(5) -0.0042(5)
C1 0.0234(7) 0.0258(7) 0.0151(6) -0.0065(5) 0.0024(5) -0.0050(6)
C38 0.0197(7) 0.0177(6) 0.0209(7) -0.0004(5) 0.0000(5) -0.0042(5)
C37 0.0217(7) 0.0228(7) 0.0173(6) -0.0058(5) -0.0008(5) -0.0039(5)
C36 0.0220(7) 0.0223(7) 0.0170(6) -0.0043(5) -0.0014(5) -0.0043(5)
C42 0.0254(7) 0.0211(7) 0.0259(7) -0.0026(6) 0.0028(6) -0.0035(6)
C43 0.0237(7) 0.0180(6) 0.0191(6) -0.0006(5) -0.0013(5) -0.0054(5)
C6 0.0287(8) 0.0219(7) 0.0244(7) -0.0013(6) 0.0031(6) -0.0057(6)
C10 0.0190(7) 0.0300(7) 0.0211(7) -0.0036(6) -0.0033(5) -0.0020(6)
C29 0.0213(7) 0.0198(6) 0.0251(7) -0.0030(5) -0.0003(5) -0.0041(5)
C24 0.0244(7) 0.0219(7) 0.0251(7) -0.0003(6) -0.0030(6) -0.0047(5)
C35 0.0185(7) 0.0271(7) 0.0234(7) -0.0014(6) 0.0008(5) -0.0047(6)
C17 0.0169(7) 0.0376(8) 0.0284(8) -0.0035(7) 0.0011(6) -0.0035(6)
C8 0.0173(6) 0.0247(7) 0.0200(7) -0.0034(5) -0.0020(5) -0.0059(5)
C14 0.0285(8) 0.0341(8) 0.0309(8) -0.0057(7) -0.0055(6) -0.0113(6)
C39 0.0234(7) 0.0242(7) 0.0251(7) -0.0046(6) -0.0026(6) -0.0069(6)
C18 0.0215(7) 0.0375(8) 0.0237(7) -0.0003(6) -0.0043(6) -0.0060(6)
C34 0.0215(7) 0.0285(7) 0.0238(7) -0.0050(6) -0.0025(5) -0.0012(6)
C28 0.0253(7) 0.0246(7) 0.0354(8) -0.0019(6) -0.0066(6) -0.0056(6)
C4 0.0255(7) 0.0312(8) 0.0172(7) -0.0071(6) 0.0034(5) -0.0065(6)
C44 0.0349(8) 0.0175(6) 0.0182(7) -0.0036(5) -0.0027(6) -0.0017(6)
C5 0.0244(7) 0.0279(8) 0.0271(8) 0.0005(6) 0.0015(6) -0.0002(6)
C7 0.0236(7) 0.0279(7) 0.0169(6) -0.0081(5) 0.0005(5) -0.0058(6)
C23 0.0446(9) 0.0235(7) 0.0247(8) -0.0003(6) -0.0149(7) -0.0032(7)
C41 0.0197(7) 0.0249(7) 0.0364(8) -0.0017(6) -0.0001(6) -0.0026(6)
C20 0.0329(8) 0.0376(8) 0.0208(7) -0.0003(6) -0.0113(6) -0.0140(7)
C45 0.0399(9) 0.0194(7) 0.0229(7) 0.0001(6) -0.0066(6) -0.0086(6)
C13 0.0214(7) 0.0234(7) 0.0343(8) -0.0005(6) 0.0040(6) -0.0041(6)
C40 0.0227(7) 0.0281(8) 0.0343(8) -0.0024(6) -0.0062(6) -0.0076(6)
C16 0.0263(8) 0.0503(10) 0.0213(7) 0.0022(7) 0.0004(6) -0.0163(7)
C21 0.0209(7) 0.0408(9) 0.0253(8) -0.0020(6) -0.0084(6) -0.0057(6)
C33 0.0263(8) 0.0234(7) 0.0458(10) 0.0005(7) -0.0070(7) -0.0050(6)
C12 0.0266(8) 0.0281(8) 0.0405(9) -0.0159(7) 0.0090(7) -0.0078(6)
C2 0.0272(8) 0.0240(7) 0.0337(8) -0.0002(6) 0.0005(6) -0.0008(6)
C3 0.0312(8) 0.0240(7) 0.0362(9) -0.0001(6) 0.0039(7) -0.0085(6)
C22 0.0337(8) 0.0258(7) 0.0307(8) -0.0085(6) -0.0146(7) 0.0063(6)
C11 0.0243(7) 0.0432(9) 0.0251(8) -0.0132(7) 0.0000(6) -0.0096(7)
C15 0.0327(8) 0.0340(8) 0.0363(9) 0.0097(7) -0.0100(7) -0.0155(7)
C31 0.0427(9) 0.0305(8) 0.0181(7) -0.0021(6) -0.0023(6) -0.0135(7)
C19 0.0266(8) 0.0405(9) 0.0271(8) -0.0077(7) 0.0036(6) -0.0095(7)
C30 0.0377(9) 0.0382(9) 0.0198(7) -0.0042(6) -0.0072(6) -0.0115(7)
C46 0.0475(10) 0.0316(8) 0.0331(9) 0.0008(7) -0.0183(7) -0.0211(7)
C47 0.0528(11) 0.0332(9) 0.0276(8) -0.0047(7) -0.0172(7) -0.0152(8)
C32 0.0394(9) 0.0333(8) 0.0349(9) 0.0091(7) -0.0183(7) -0.0137(7)
C25 0.0462(10) 0.0429(10) 0.0284(9) 0.0063(7) -0.0018(7) -0.0175(8)
C27 0.0276(8) 0.0358(9) 0.0550(11) -0.0006(8) -0.0027(8) -0.0146(7)
C26 0.0425(10) 0.0511(11) 0.0491(12) 0.0082(9) 0.0058(9) -0.0261(9)
F5 0.0219(4) 0.0398(5) 0.0367(5) -0.0069(4) -0.0076(4) -0.0006(4)
P1 0.01917(18) 0.02476(18) 0.01976(18) -0.00194(14) -0.00084(13) -0.00283(14)
F4 0.0362(5) 0.0463(6) 0.0307(5) 0.0086(4) -0.0002(4) -0.0148(4)
F3 0.0251(5) 0.0384(5) 0.0481(6) -0.0007(5) -0.0074(4) 0.0045(4)
F1 0.0259(5) 0.0480(6) 0.0414(6) -0.0221(5) -0.0027(4) -0.0073(4)
F6 0.0405(6) 0.0406(6) 0.0455(6) -0.0213(5) -0.0004(5) -0.0096(4)
F2 0.0418(6) 0.0593(7) 0.0302(5) 0.0133(5) -0.0037(4) -0.0219(5)

loop_
_atom_type_symbol
_atom_type_description
_atom_type_scat_dispersion_real
_atom_type_scat_dispersion_imag
_atom_type_scat_source
C C 0.0181 0.0091 'International Tables Vol C Tables 4.2.6.8 and 6.1.1.4'
H H 0.0000 0.0000 'International Tables Vol C Tables 4.2.6.8 and 6.1.1.4'
F F 0.0727 0.0534 'International Tables Vol C Tables 4.2.6.8 and 6.1.1.4'
Fe Fe -1.1336 3.1974 'International Tables Vol C Tables 4.2.6.8 and 6.1.1.4'
N N 0.0311 0.0180 'International Tables Vol C Tables 4.2.6.8 and 6.1.1.4'
O O 0.0492 0.0322 'International Tables Vol C Tables 4.2.6.8 and 6.1.1.4'
P P 0.2955 0.4335 'International Tables Vol C Tables 4.2.6.8 and 6.1.1.4'

loop_
_geom_angle_atom_site_label_1
_geom_angle_atom_site_label_2
_geom_angle_atom_site_label_3
_geom_angle
_geom_angle_site_symmetry_1
_geom_angle_site_symmetry_3
_geom_angle_publ_flag
C9 Fe1 C10 41.07(6) . . ?
C9 Fe1 C14 110.68(6) . . ?
C9 Fe1 C18 119.80(6) . . ?
C9 Fe1 C13 40.90(6) . . ?
C9 Fe1 C16 167.05(7) . . ?
C9 Fe1 C12 68.54(6) . . ?
C9 Fe1 C11 68.84(6) . . ?
C9 Fe1 C15 130.50(7) . . ?
C10 Fe1 C14 121.75(6) . . ?
C10 Fe1 C18 155.02(6) . . ?
C10 Fe1 C13 68.68(6) . . ?
C10 Fe1 C16 127.53(6) . . ?
C10 Fe1 C12 68.25(6) . . ?
C10 Fe1 C11 40.70(6) . . ?
C10 Fe1 C15 110.30(7) . . ?
C17 Fe1 C9 151.63(6) . . ?
C17 Fe1 C10 163.92(6) . . ?
C17 Fe1 C14 68.40(7) . . ?
C17 Fe1 C18 40.63(6) . . ?
C17 Fe1 C13 116.13(6) . . ?
C17 Fe1 C16 41.05(7) . . ?
C17 Fe1 C12 104.78(7) . . ?
C17 Fe1 C11 124.82(6) . . ?
C17 Fe1 C15 68.38(7) . . ?
C18 Fe1 C14 40.44(7) . . ?
C13 Fe1 C14 129.04(7) . . ?
C13 Fe1 C18 107.55(7) . . ?
C13 Fe1 C12 40.58(7) . . ?
C13 Fe1 C11 68.46(7) . . ?
C13 Fe1 C15 167.90(7) . . ?
C16 Fe1 C14 68.41(7) . . ?
C16 Fe1 C18 68.50(6) . . ?
C16 Fe1 C13 149.77(7) . . ?
C16 Fe1 C12 115.90(7) . . ?
C16 Fe1 C11 106.09(7) . . ?
C16 Fe1 C15 40.55(7) . . ?
C12 Fe1 C14 164.96(7) . . ?
C12 Fe1 C18 125.89(7) . . ?
C12 Fe1 C15 151.20(7) . . ?
C11 Fe1 C14 154.39(7) . . ?
C11 Fe1 C18 162.89(7) . . ?
C11 Fe1 C12 40.44(7) . . ?
C11 Fe1 C15 119.20(7) . . ?
C15 Fe1 C14 40.43(7) . . ?
C15 Fe1 C18 67.97(7) . . ?
C38 O8 C37 116.52(11) . . ?
C36 O7 C35 113.40(11) . . ?
C24 O3 C23 116.52(12) . . ?
C45 O10 C46 110.76(11) . . ?
C22 O2 C21 111.35(11) . . ?
C43 O9 C44 115.42(11) . . ?
C34 O6 C33 112.48(12) . . ?
C47 O1 C20 111.50(12) . . ?
C29 O4 C30 119.62(12) . . ?
C31 O5 C32 114.75(12) . . ?
H1A N1 H1B 107.7 . . ?
C8 N1 H1A 108.8 . . ?
C8 N1 H1B 108.8 . . ?
C7 N1 H1A 108.8 . . ?
C7 N1 H1B 108.8 . . ?
C7 N1 C8 113.71(11) . . ?
C10 C9 Fe1 69.57(8) . . ?
C10 C9 C8 126.39(13) . . ?
C8 C9 Fe1 129.59(10) . . ?
C13 C9 Fe1 69.70(8) . . ?
C13 C9 C10 107.47(13) . . ?
C13 C9 C8 125.98(13) . . ?
C6 C1 C7 120.75(14) . . ?
C6 C1 C2 118.61(14) . . ?
C2 C1 C7 120.61(13) . . ?
O8 C38 C43 115.70(12) . . ?
O8 C38 C39 124.77(13) . . ?
C39 C38 C43 119.52(13) . . ?
O8 C37 H37A 110.4 . . ?
O8 C37 H37B 110.4 . . ?
O8 C37 C36 106.40(11) . . ?
H37A C37 H37B 108.6 . . ?
C36 C37 H37A 110.4 . . ?
C36 C37 H37B 110.4 . . ?
O7 C36 C37 106.09(11) . . ?
O7 C36 H36A 110.5 . . ?
O7 C36 H36B 110.5 . . ?
C37 C36 H36A 110.5 . . ?
C37 C36 H36B 110.5 . . ?
H36A C36 H36B 108.7 . . ?
C43 C42 H42 119.9 . . ?
C43 C42 C41 120.19(14) . . ?
C41 C42 H42 119.9 . . ?
O9 C43 C38 115.85(12) . . ?
O9 C43 C42 124.29(13) . . ?
C42 C43 C38 119.85(14) . . ?
C1 C6 H6 119.8 . . ?
C1 C6 C5 120.38(14) . . ?
C5 C6 H6 119.8 . . ?
Fe1 C10 H10 126.5 . . ?
C9 C10 Fe1 69.36(8) . . ?
C9 C10 H10 126.0 . . ?
C11 C10 Fe1 69.71(9) . . ?
C11 C10 C9 107.99(13) . . ?
C11 C10 H10 126.0 . . ?
O4 C29 C24 114.91(13) . . ?
O4 C29 C28 125.44(14) . . ?
C28 C29 C24 119.64(14) . . ?
O3 C24 C29 115.75(13) . . ?
O3 C24 C25 124.89(15) . . ?
C25 C24 C29 119.36(15) . . ?
O7 C35 H35A 109.4 . . ?
O7 C35 H35B 109.4 . . ?
O7 C35 C34 111.06(12) . . ?
H35A C35 H35B 108.0 . . ?
C34 C35 H35A 109.4 . . ?
C34 C35 H35B 109.4 . . ?
Fe1 C17 H17 125.5 . . ?
C18 C17 Fe1 70.30(9) . . ?
C18 C17 H17 126.0 . . ?
C18 C17 C16 107.95(15) . . ?
C16 C17 Fe1 69.71(9) . . ?
C16 C17 H17 126.0 . . ?
N1 C8 H8A 109.8 . . ?
N1 C8 H8B 109.8 . . ?
C9 C8 N1 109.32(11) . . ?
C9 C8 H8A 109.8 . . ?
C9 C8 H8B 109.8 . . ?
H8A C8 H8B 108.3 . . ?
Fe1 C14 H14 126.3 . . ?
C18 C14 Fe1 69.57(9) . . ?
C18 C14 H14 126.2 . . ?
C15 C14 Fe1 69.52(9) . . ?
C15 C14 H14 126.2 . . ?
C15 C14 C18 107.70(15) . . ?
C38 C39 H39 120.0 . . ?
C38 C39 C40 120.03(14) . . ?
C40 C39 H39 120.0 . . ?
Fe1 C18 H18 126.6 . . ?
C17 C18 Fe1 69.07(9) . . ?
C17 C18 C14 108.24(14) . . ?
C17 C18 H18 125.9 . . ?
C14 C18 Fe1 69.99(9) . . ?
C14 C18 H18 125.9 . . ?
O6 C34 C35 108.68(12) . . ?
O6 C34 H34A 110.0 . . ?
O6 C34 H34B 110.0 . . ?
C35 C34 H34A 110.0 . . ?
C35 C34 H34B 110.0 . . ?
H34A C34 H34B 108.3 . . ?
C29 C28 H28 119.8 . . ?
C29 C28 C27 120.36(16) . . ?
C27 C28 H28 119.8 . . ?
C5 C4 C3 117.92(14) . . ?
C5 C4 C19 121.38(14) . . ?
C3 C4 C19 120.70(15) . . ?
O9 C44 H44A 110.1 . . ?
O9 C44 H44B 110.1 . . ?
O9 C44 C45 108.06(12) . . ?
H44A C44 H44B 108.4 . . ?
C45 C44 H44A 110.1 . . ?
C45 C44 H44B 110.1 . . ?
C6 C5 H5 119.4 . . ?
C4 C5 C6 121.22(14) . . ?
C4 C5 H5 119.4 . . ?
N1 C7 C1 110.78(11) . . ?
N1 C7 H7A 109.5 . . ?
N1 C7 H7B 109.5 . . ?
C1 C7 H7A 109.5 . . ?
C1 C7 H7B 109.5 . . ?
H7A C7 H7B 108.1 . . ?
O3 C23 H23A 110.0 . . ?
O3 C23 H23B 110.0 . . ?
O3 C23 C22 108.63(13) . . ?
H23A C23 H23B 108.3 . . ?
C22 C23 H23A 110.0 . . ?
C22 C23 H23B 110.0 . . ?
C42 C41 H41 120.0 . . ?
C40 C41 C42 119.99(14) . . ?
C40 C41 H41 120.0 . . ?
O1 C20 H20A 109.9 . . ?
O1 C20 H20B 109.9 . . ?
O1 C20 C21 109.01(12) . . ?
H20A C20 H20B 108.3 . . ?
C21 C20 H20A 109.9 . . ?
C21 C20 H20B 109.9 . . ?
O10 C45 C44 109.45(12) . . ?
O10 C45 H45A 109.8 . . ?
O10 C45 H45B 109.8 . . ?
C44 C45 H45A 109.8 . . ?
C44 C45 H45B 109.8 . . ?
H45A C45 H45B 108.2 . . ?
Fe1 C13 H13 126.3 . . ?
C9 C13 Fe1 69.40(8) . . ?
C9 C13 H13 126.0 . . ?
C12 C13 Fe1 69.84(9) . . ?
C12 C13 C9 107.98(14) . . ?
C12 C13 H13 126.0 . . ?
C39 C40 H40 119.8 . . ?
C41 C40 C39 120.39(15) . . ?
C41 C40 H40 119.8 . . ?
Fe1 C16 H16 126.0 . . ?
C17 C16 Fe1 69.24(9) . . ?
C17 C16 H16 126.3 . . ?
C15 C16 Fe1 70.04(9) . . ?
C15 C16 C17 107.48(14) . . ?
C15 C16 H16 126.3 . . ?
O2 C21 C20 108.71(12) . . ?
O2 C21 H21A 109.9 . . ?
O2 C21 H21B 109.9 . . ?
C20 C21 H21A 109.9 . . ?
C20 C21 H21B 109.9 . . ?
H21A C21 H21B 108.3 . . ?
O6 C33 H33A 109.9 . . ?
O6 C33 H33B 109.9 . . ?
O6 C33 C32 109.15(14) . . ?
H33A C33 H33B 108.3 . . ?
C32 C33 H33A 109.9 . . ?
C32 C33 H33B 109.9 . . ?
Fe1 C12 H12 126.6 . . ?
C13 C12 Fe1 69.58(9) . . ?
C13 C12 H12 125.7 . . ?
C11 C12 Fe1 69.67(9) . . ?
C11 C12 C13 108.54(14) . . ?
C11 C12 H12 125.7 . . ?
C1 C2 H2 119.7 . . ?
C3 C2 C1 120.61(14) . . ?
C3 C2 H2 119.7 . . ?
C4 C3 H3 119.4 . . ?
C2 C3 C4 121.22(15) . . ?
C2 C3 H3 119.4 . . ?
O2 C22 C23 109.18(12) . . ?
O2 C22 H22A 109.8 . . ?
O2 C22 H22B 109.8 . . ?
C23 C22 H22A 109.8 . . ?
C23 C22 H22B 109.8 . . ?
H22A C22 H22B 108.3 . . ?
Fe1 C11 H11 126.1 . . ?
C10 C11 Fe1 69.59(9) . . ?
C10 C11 H11 126.0 . . ?
C12 C11 Fe1 69.89(9) . . ?
C12 C11 C10 108.03(14) . . ?
C12 C11 H11 126.0 . . ?
Fe1 C15 H15 126.4 . . ?
C14 C15 Fe1 70.05(9) . . ?
C14 C15 H15 125.7 . . ?
C16 C15 Fe1 69.41(9) . . ?
C16 C15 C14 108.62(15) . . ?
C16 C15 H15 125.7 . . ?
O5 C31 H31A 110.1 . . ?
O5 C31 H31B 110.1 . . ?
O5 C31 C30 108.01(13) . . ?
H31A C31 H31B 108.4 . . ?
C30 C31 H31A 110.1 . . ?
C30 C31 H31B 110.1 . . ?
C4 C19 H19A 109.5 . . ?
C4 C19 H19B 109.5 . . ?
C4 C19 H19C 109.5 . . ?
H19A C19 H19B 109.5 . . ?
H19A C19 H19C 109.5 . . ?
H19B C19 H19C 109.5 . . ?
O4 C30 C31 106.80(13) . . ?
O4 C30 H30A 110.4 . . ?
O4 C30 H30B 110.4 . . ?
C31 C30 H30A 110.4 . . ?
C31 C30 H30B 110.4 . . ?
H30A C30 H30B 108.6 . . ?
O10 C46 H46A 109.8 . . ?
O10 C46 H46B 109.8 . . ?
O10 C46 C47 109.44(14) . . ?
H46A C46 H46B 108.2 . . ?
C47 C46 H46A 109.8 . . ?
C47 C46 H46B 109.8 . . ?
O1 C47 C46 109.71(14) . . ?
O1 C47 H47A 109.7 . . ?
O1 C47 H47B 109.7 . . ?
C46 C47 H47A 109.7 . . ?
C46 C47 H47B 109.7 . . ?
H47A C47 H47B 108.2 . . ?
O5 C32 C33 113.67(13) . . ?
O5 C32 H32A 108.8 . . ?
O5 C32 H32B 108.8 . . ?
C33 C32 H32A 108.8 . . ?
C33 C32 H32B 108.8 . . ?
H32A C32 H32B 107.7 . . ?
C24 C25 H25 119.9 . . ?
C24 C25 C26 120.13(17) . . ?
C26 C25 H25 119.9 . . ?
C28 C27 H27 120.0 . . ?
C26 C27 C28 120.06(17) . . ?
C26 C27 H27 120.0 . . ?
C25 C26 H26 119.8 . . ?
C27 C26 C25 120.41(17) . . ?
C27 C26 H26 119.8 . . ?
F5 P1 F4 90.28(5) . . ?
F5 P1 F3 179.57(6) . . ?
F5 P1 F1 90.34(5) . . ?
F5 P1 F2 89.72(6) . . ?
F4 P1 F1 89.86(6) . . ?
F3 P1 F4 89.42(6) . . ?
F3 P1 F1 89.34(6) . . ?
F6 P1 F5 90.08(6) . . ?
F6 P1 F4 89.84(6) . . ?
F6 P1 F3 90.23(6) . . ?
F6 P1 F1 179.48(6) . . ?
F6 P1 F2 90.45(6) . . ?
F2 P1 F4 179.70(7) . . ?
F2 P1 F3 90.58(6) . . ?
F2 P1 F1 89.84(6) . . ?

loop_
_geom_bond_atom_site_label_1
_geom_bond_atom_site_label_2
_geom_bond_distance
_geom_bond_site_symmetry_2
_geom_bond_publ_flag
Fe1 C9 2.0389(14) . ?
Fe1 C10 2.0417(14) . ?
Fe1 C17 2.0342(15) . ?
Fe1 C14 2.0560(16) . ?
Fe1 C18 2.0505(15) . ?
Fe1 C13 2.0429(15) . ?
Fe1 C16 2.0406(16) . ?
Fe1 C12 2.0463(16) . ?
Fe1 C11 2.0433(16) . ?
Fe1 C15 2.0489(16) . ?
O8 C38 1.3685(17) . ?
O8 C37 1.4281(16) . ?
O7 C36 1.4211(16) . ?
O7 C35 1.4317(17) . ?
O3 C24 1.3739(18) . ?
O3 C23 1.4235(18) . ?
O10 C45 1.4268(18) . ?
O10 C46 1.4340(18) . ?
O2 C21 1.4304(18) . ?
O2 C22 1.4268(18) . ?
O9 C43 1.3757(18) . ?
O9 C44 1.4385(17) . ?
O6 C34 1.4163(18) . ?
O6 C33 1.4203(19) . ?
O1 C20 1.4167(18) . ?
O1 C47 1.417(2) . ?
O4 C29 1.3630(18) . ?
O4 C30 1.4309(18) . ?
O5 C31 1.420(2) . ?
O5 C32 1.420(2) . ?
N1 H1A 0.8900 . ?
N1 H1B 0.8900 . ?
N1 C8 1.5033(17) . ?
N1 C7 1.5009(17) . ?
C9 C10 1.432(2) . ?
C9 C8 1.4850(19) . ?
C9 C13 1.426(2) . ?
C1 C6 1.387(2) . ?
C1 C7 1.503(2) . ?
C1 C2 1.392(2) . ?
C38 C43 1.407(2) . ?
C38 C39 1.386(2) . ?
C37 H37A 0.9700 . ?
C37 H37B 0.9700 . ?
C37 C36 1.5088(19) . ?
C36 H36A 0.9700 . ?
C36 H36B 0.9700 . ?
C42 H42 0.9300 . ?
C42 C43 1.384(2) . ?
C42 C41 1.392(2) . ?
C6 H6 0.9300 . ?
C6 C5 1.393(2) . ?
C10 H10 0.9300 . ?
C10 C11 1.421(2) . ?
C29 C24 1.403(2) . ?
C29 C28 1.384(2) . ?
C24 C25 1.383(2) . ?
C35 H35A 0.9700 . ?
C35 H35B 0.9700 . ?
C35 C34 1.498(2) . ?
C17 H17 0.9300 . ?
C17 C18 1.418(2) . ?
C17 C16 1.429(2) . ?
C8 H8A 0.9700 . ?
C8 H8B 0.9700 . ?
C14 H14 0.9300 . ?
C14 C18 1.419(2) . ?
C14 C15 1.419(2) . ?
C39 H39 0.9300 . ?
C39 C40 1.394(2) . ?
C18 H18 0.9300 . ?
C34 H34A 0.9700 . ?
C34 H34B 0.9700 . ?
C28 H28 0.9300 . ?
C28 C27 1.390(2) . ?
C4 C5 1.386(2) . ?
C4 C3 1.393(2) . ?
C4 C19 1.509(2) . ?
C44 H44A 0.9700 . ?
C44 H44B 0.9700 . ?
C44 C45 1.497(2) . ?
C5 H5 0.9300 . ?
C7 H7A 0.9700 . ?
C7 H7B 0.9700 . ?
C23 H23A 0.9700 . ?
C23 H23B 0.9700 . ?
C23 C22 1.495(2) . ?
C41 H41 0.9300 . ?
C41 C40 1.378(2) . ?
C20 H20A 0.9700 . ?
C20 H20B 0.9700 . ?
C20 C21 1.491(2) . ?
C45 H45A 0.9700 . ?
C45 H45B 0.9700 . ?
C13 H13 0.9300 . ?
C13 C12 1.418(2) . ?
C40 H40 0.9300 . ?
C16 H16 0.9300 . ?
C16 C15 1.417(3) . ?
C21 H21A 0.9700 . ?
C21 H21B 0.9700 . ?
C33 H33A 0.9700 . ?
C33 H33B 0.9700 . ?
C33 C32 1.501(2) . ?
C12 H12 0.9300 . ?
C12 C11 1.414(3) . ?
C2 H2 0.9300 . ?
C2 C3 1.383(2) . ?
C3 H3 0.9300 . ?
C22 H22A 0.9700 . ?
C22 H22B 0.9700 . ?
C11 H11 0.9300 . ?
C15 H15 0.9300 . ?
C31 H31A 0.9700 . ?
C31 H31B 0.9700 . ?
C31 C30 1.502(2) . ?
C19 H19A 0.9600 . ?
C19 H19B 0.9600 . ?
C19 H19C 0.9600 . ?
C30 H30A 0.9700 . ?
C30 H30B 0.9700 . ?
C46 H46A 0.9700 . ?
C46 H46B 0.9700 . ?
C46 C47 1.498(2) . ?
C47 H47A 0.9700 . ?
C47 H47B 0.9700 . ?
C32 H32A 0.9700 . ?
C32 H32B 0.9700 . ?
C25 H25 0.9300 . ?
C25 C26 1.397(3) . ?
C27 H27 0.9300 . ?
C27 C26 1.363(3) . ?
C26 H26 0.9300 . ?
F5 P1 1.5958(9) . ?
P1 F4 1.6005(10) . ?
P1 F3 1.5998(10) . ?
P1 F1 1.6011(10) . ?
P1 F6 1.5952(10) . ?
P1 F2 1.5960(10) . ?

loop_
_geom_torsion_atom_site_label_1
_geom_torsion_atom_site_label_2
_geom_torsion_atom_site_label_3
_geom_torsion_atom_site_label_4
_geom_torsion
_geom_torsion_site_symmetry_1
_geom_torsion_site_symmetry_2
_geom_torsion_site_symmetry_3
_geom_torsion_site_symmetry_4
_geom_torsion_publ_flag
Fe1 C9 C10 C11 59.20(10) . . . . ?
Fe1 C9 C8 N1 171.98(10) . . . . ?
Fe1 C9 C13 C12 -59.40(11) . . . . ?
Fe1 C10 C11 C12 59.54(11) . . . . ?
Fe1 C17 C18 C14 -59.21(11) . . . . ?
Fe1 C17 C16 C15 59.86(11) . . . . ?
Fe1 C14 C18 C17 58.64(11) . . . . ?
Fe1 C14 C15 C16 -58.86(11) . . . . ?
Fe1 C13 C12 C11 -58.94(11) . . . . ?
Fe1 C16 C15 C14 59.26(11) . . . . ?
Fe1 C12 C11 C10 -59.36(11) . . . . ?
O8 C38 C43 O9 -1.58(18) . . . . ?
O8 C38 C43 C42 179.30(12) . . . . ?
O8 C38 C39 C40 179.63(13) . . . . ?
O8 C37 C36 O7 178.42(11) . . . . ?
O7 C35 C34 O6 66.01(15) . . . . ?
O3 C24 C25 C26 -178.02(17) . . . . ?
O3 C23 C22 O2 -72.54(16) . . . . ?
O10 C46 C47 O1 -68.48(19) . . . . ?
O9 C44 C45 O10 69.83(15) . . . . ?
O6 C33 C32 O5 -80.28(17) . . . . ?
O1 C20 C21 O2 70.16(16) . . . . ?
O4 C29 C24 O3 -4.05(19) . . . . ?
O4 C29 C24 C25 176.46(15) . . . . ?
O4 C29 C28 C27 -176.97(15) . . . . ?
O5 C31 C30 O4 -78.51(15) . . . . ?
C9 C10 C11 Fe1 -58.98(10) . . . . ?
C9 C10 C11 C12 0.56(17) . . . . ?
C9 C13 C12 Fe1 59.13(10) . . . . ?
C9 C13 C12 C11 0.19(18) . . . . ?
C1 C6 C5 C4 0.5(2) . . . . ?
C1 C2 C3 C4 -0.7(3) . . . . ?
C38 O8 C37 C36 -177.14(11) . . . . ?
C38 C39 C40 C41 0.7(2) . . . . ?
C37 O8 C38 C43 175.92(12) . . . . ?
C37 O8 C38 C39 -2.8(2) . . . . ?
C36 O7 C35 C34 -110.23(13) . . . . ?
C42 C41 C40 C39 -1.3(2) . . . . ?
C43 O9 C44 C45 162.67(12) . . . . ?
C43 C38 C39 C40 1.0(2) . . . . ?
C43 C42 C41 C40 0.4(2) . . . . ?
C6 C1 C7 N1 -99.99(15) . . . . ?
C6 C1 C2 C3 2.3(2) . . . . ?
C10 C9 C8 N1 79.29(17) . . . . ?
C10 C9 C13 Fe1 59.56(10) . . . . ?
C10 C9 C13 C12 0.16(17) . . . . ?
C29 O4 C30 C31 151.69(13) . . . . ?
C29 C24 C25 C26 1.4(3) . . . . ?
C29 C28 C27 C26 -0.1(3) . . . . ?
C24 O3 C23 C22 -178.36(12) . . . . ?
C24 C29 C28 C27 1.8(2) . . . . ?
C24 C25 C26 C27 0.3(3) . . . . ?
C35 O7 C36 C37 -179.70(11) . . . . ?
C17 C16 C15 Fe1 -59.35(11) . . . . ?
C17 C16 C15 C14 -0.09(18) . . . . ?
C8 N1 C7 C1 177.91(12) . . . . ?
C8 C9 C10 Fe1 124.77(14) . . . . ?
C8 C9 C10 C11 -176.03(14) . . . . ?
C8 C9 C13 Fe1 -124.83(14) . . . . ?
C8 C9 C13 C12 175.76(14) . . . . ?
C39 C38 C43 O9 177.21(12) . . . . ?
C39 C38 C43 C42 -1.9(2) . . . . ?
C18 C17 C16 Fe1 -60.16(11) . . . . ?
C18 C17 C16 C15 -0.30(18) . . . . ?
C18 C14 C15 Fe1 59.31(11) . . . . ?
C18 C14 C15 C16 0.45(18) . . . . ?
C34 O6 C33 C32 171.62(12) . . . . ?
C28 C29 C24 O3 177.07(13) . . . . ?
C28 C29 C24 C25 -2.4(2) . . . . ?
C28 C27 C26 C25 -0.9(3) . . . . ?
C44 O9 C43 C38 -150.36(12) . . . . ?
C44 O9 C43 C42 28.72(19) . . . . ?
C5 C4 C3 C2 -1.0(2) . . . . ?
C7 N1 C8 C9 -179.17(12) . . . . ?
C7 C1 C6 C5 175.87(14) . . . . ?
C7 C1 C2 C3 -175.74(15) . . . . ?
C23 O3 C24 C29 163.63(13) . . . . ?
C23 O3 C24 C25 -16.9(2) . . . . ?
C41 C42 C43 O9 -177.80(13) . . . . ?
C41 C42 C43 C38 1.2(2) . . . . ?
C20 O1 C47 C46 -166.78(14) . . . . ?
C45 O10 C46 C47 -166.41(14) . . . . ?
C13 C9 C10 Fe1 -59.65(10) . . . . ?
C13 C9 C10 C11 -0.44(17) . . . . ?
C13 C9 C8 N1 -95.50(16) . . . . ?
C13 C12 C11 Fe1 58.89(11) . . . . ?
C13 C12 C11 C10 -0.46(18) . . . . ?
C16 C17 C18 Fe1 59.79(11) . . . . ?
C16 C17 C18 C14 0.58(18) . . . . ?
C21 O2 C22 C23 -169.18(13) . . . . ?
C33 O6 C34 C35 -170.90(12) . . . . ?
C2 C1 C6 C5 -2.2(2) . . . . ?
C2 C1 C7 N1 78.00(17) . . . . ?
C3 C4 C5 C6 1.1(2) . . . . ?
C22 O2 C21 C20 172.00(13) . . . . ?
C15 C14 C18 Fe1 -59.28(11) . . . . ?
C15 C14 C18 C17 -0.64(18) . . . . ?
C31 O5 C32 C33 69.99(18) . . . . ?
C19 C4 C5 C6 -178.77(14) . . . . ?
C19 C4 C3 C2 178.91(15) . . . . ?
C30 O4 C29 C24 -173.03(14) . . . . ?
C30 O4 C29 C28 5.8(2) . . . . ?
C46 O10 C45 C44 169.64(13) . . . . ?
C47 O1 C20 C21 178.85(13) . . . . ?
C32 O5 C31 C30 150.31(13) . . . . ?
